data_4303129
loop_
_publ_author_name
'Alexander G. Tskhovrebov'
'Nadezhda A. Bokach'
'Matti Haukka'
'Vadim Yu. Kukushkin'

_publ_section_title
;
Different Routes for Amination of Platinum(II)-Bound Cyanoguanidine
;
_journal_name_full 'Inorganic Chemistry'
_journal_page_first 8678
_journal_page_last 8688
_journal_paper_doi 10.1021/ic900263e
_journal_volume 48
_journal_year 2009
_chemical_formula_moiety 'C10 H24 N10 Pt, 2(C F3 O3 S)'
_chemical_formula_sum 'C12 H24 F6 N10 O6 Pt S2'
_chemical_formula_weight 777.62
_chemical_name_systematic
; 
 ? 
;
_space_group_IT_number 14
_symmetry_cell_setting monoclinic
_symmetry_space_group_name_Hall '-P 2ybc'
_symmetry_space_group_name_H-M 'P 1 21/c 1'
_atom_sites_solution_hydrogens mixed
_atom_sites_solution_primary direct
_atom_sites_solution_secondary difmap
_audit_creation_method SHELXL-97
_cell_angle_alpha 90.00
_cell_angle_beta 99.622(2)
_cell_angle_gamma 90.00
_cell_formula_units_Z 4
_cell_length_a 8.9656(2)
_cell_length_b 15.4406(4)
_cell_length_c 18.0497(5)
_cell_measurement_reflns_used 9562
_cell_measurement_temperature 120(2)
_cell_measurement_theta_max 27.48
_cell_measurement_theta_min 1.00
_cell_volume 2463.54(11)
_computing_cell_refinement 'Denzo/Scalepack (Otwinowski & Minor, 1997)'
_computing_data_collection 'Collect (Bruker AXS BV, 1997-2004)'
_computing_data_reduction 'Denzo/Scalepack (Otwinowski & Minor, 1997)'
_computing_molecular_graphics 'Diamond v.3.1e (Brandenburg, 2007)'
_computing_publication_material 'SHELXL-97 (Sheldrick, 1997)'
_computing_structure_refinement 'SHELXL-97 (Sheldrick, 1997)'
_computing_structure_solution 'SIR97 (Altomare et al., 1997)'
_diffrn_ambient_temperature 120(2)
_diffrn_detector_area_resol_mean 9
_diffrn_measured_fraction_theta_full 0.989
_diffrn_measured_fraction_theta_max 0.989
_diffrn_measurement_device '95mm CCD camera on \k-goniostat'
_diffrn_measurement_device_type 'Nonius KappaCCD'
_diffrn_measurement_method '\f scans and \w scans with \k offset'
_diffrn_radiation_monochromator 'horizontally mounted graphite crystal'
_diffrn_radiation_source 'fine-focus sealed tube'
_diffrn_radiation_type MoK\a
_diffrn_radiation_wavelength 0.71073
_diffrn_reflns_av_R_equivalents 0.0503
_diffrn_reflns_av_sigmaI/netI 0.0296
_diffrn_reflns_limit_h_max 11
_diffrn_reflns_limit_h_min -11
_diffrn_reflns_limit_k_max 20
_diffrn_reflns_limit_k_min -20
_diffrn_reflns_limit_l_max 23
_diffrn_reflns_limit_l_min -23
_diffrn_reflns_number 47873
_diffrn_reflns_theta_full 27.50
_diffrn_reflns_theta_max 27.50
_diffrn_reflns_theta_min 2.30
_exptl_absorpt_coefficient_mu 5.962
_exptl_absorpt_correction_T_max 0.6667
_exptl_absorpt_correction_T_min 0.4869
_exptl_absorpt_correction_type multi-scan
_exptl_absorpt_process_details 'Xprep in Shelxtl v.6.14-1 (Sheldrick, 2005)'
_exptl_crystal_colour colourless
_exptl_crystal_density_diffrn 2.097
_exptl_crystal_density_method 'not measured'
_exptl_crystal_description block
_exptl_crystal_F_000 1512
_exptl_crystal_size_max 0.14
_exptl_crystal_size_mid 0.08
_exptl_crystal_size_min 0.07
_refine_diff_density_max 1.719
_refine_diff_density_min -1.399
_refine_diff_density_rms 0.132
_refine_ls_extinction_method none
_refine_ls_goodness_of_fit_ref 1.127
_refine_ls_hydrogen_treatment constr
_refine_ls_matrix_type full
_refine_ls_number_parameters 338
_refine_ls_number_reflns 5602
_refine_ls_number_restraints 0
_refine_ls_restrained_S_all 1.127
_refine_ls_R_factor_all 0.0397
_refine_ls_R_factor_gt 0.0266
_refine_ls_shift/su_max 0.000
_refine_ls_shift/su_mean 0.000
_refine_ls_structure_factor_coef Fsqd
_refine_ls_weighting_details 'calc w=1/[\s^2^(Fo^2^)+(0.0226P)^2^+3.6850P] where P=(Fo^2^+2Fc^2^)/3'
_refine_ls_weighting_scheme calc
_refine_ls_wR_factor_gt 0.0533
_refine_ls_wR_factor_ref 0.0577
_reflns_number_gt 4654
_reflns_number_total 5602
_reflns_threshold_expression >2sigma(I)
_cod_data_source_file ic900263e_si_001_2.cif
_cod_data_source_block 2
_cod_original_sg_symbol_H-M 'P 21/c'
_cod_database_code 4303129

loop_
_symmetry_equiv_pos_as_xyz
'x, y, z'
'-x, y+1/2, -z+1/2'
'-x, -y, -z'
'x, -y-1/2, z-1/2'

loop_
_atom_site_label
_atom_site_type_symbol
_atom_site_fract_x
_atom_site_fract_y
_atom_site_fract_z
_atom_site_U_iso_or_equiv
_atom_site_adp_type
_atom_site_occupancy
_atom_site_symmetry_multiplicity
_atom_site_calc_flag
_atom_site_refinement_flags
_atom_site_disorder_assembly
_atom_site_disorder_group
Pt1 Pt 0.231915(15) 0.203249(8) -0.013090(8) 0.01713(5) Uani 1 1 d . . .
S1 S -0.01006(10) 0.10917(6) -0.31272(5) 0.02205(19) Uani 1 1 d . . .
S2 S -0.56986(10) -0.19236(6) -0.26869(5) 0.02219(19) Uani 1 1 d . . .
F1 F -0.1826(2) -0.02235(13) -0.29352(13) 0.0297(5) Uani 1 1 d . . .
F2 F -0.2837(3) 0.06735(16) -0.37754(14) 0.0374(6) Uani 1 1 d . . .
F3 F -0.2651(3) 0.10033(16) -0.26047(14) 0.0377(6) Uani 1 1 d . . .
F4 F -0.5006(3) -0.02743(16) -0.26343(15) 0.0437(7) Uani 1 1 d . . .
F5 F -0.7367(3) -0.05429(16) -0.29504(17) 0.0461(7) Uani 1 1 d . . .
F6 F -0.5862(3) -0.07374(16) -0.37439(14) 0.0442(7) Uani 1 1 d . . .
O1 O 0.0724(3) 0.09098(18) -0.23862(15) 0.0304(6) Uani 1 1 d . . .
O2 O 0.0394(3) 0.06368(19) -0.37378(15) 0.0309(6) Uani 1 1 d . . .
O3 O -0.0436(3) 0.19960(17) -0.32740(18) 0.0362(7) Uani 1 1 d . . .
O4 O -0.4099(3) -0.20657(19) -0.26734(18) 0.0379(7) Uani 1 1 d . . .
O5 O -0.6165(3) -0.19090(17) -0.19679(15) 0.0302(6) Uani 1 1 d . . .
O6 O -0.6648(3) -0.24188(17) -0.32602(15) 0.0295(6) Uani 1 1 d . . .
N1 N 0.0774(3) 0.29242(19) -0.06163(17) 0.0197(6) Uani 1 1 d . . .
N2 N 0.3699(3) 0.30674(18) 0.01819(17) 0.0194(6) Uani 1 1 d . . .
N3 N 0.3830(3) 0.11963(19) 0.03901(17) 0.0212(6) Uani 1 1 d . . .
N4 N 0.5662(3) 0.01272(19) 0.10076(17) 0.0198(6) Uani 1 1 d . . .
N5 N 0.3722(3) -0.0887(2) 0.11013(18) 0.0240(7) Uani 1 1 d . . .
H5N H 0.2946 -0.0533 0.1003 0.036 Uiso 1 1 d R . .
H5M H 0.3618 -0.1389 0.1311 0.036 Uiso 1 1 d R . .
N6 N 0.6207(3) -0.1175(2) 0.15886(17) 0.0221(7) Uani 1 1 d . . .
H6N H 0.5949 -0.1732 0.1782 0.033 Uiso 1 1 d R . .
H6M H 0.7183 -0.0965 0.1708 0.033 Uiso 1 1 d R . .
N7 N 0.0964(3) 0.1050(2) -0.05125(17) 0.0219(6) Uani 1 1 d . . .
N8 N -0.0682(3) -0.01178(19) -0.10827(17) 0.0209(6) Uani 1 1 d . . .
N9 N 0.1282(3) -0.1072(2) -0.12622(18) 0.0259(7) Uani 1 1 d . . .
H9N H 0.1962 -0.0642 -0.1140 0.039 Uiso 1 1 d R . .
H9M H 0.1577 -0.1556 -0.1500 0.039 Uiso 1 1 d R . .
N10 N -0.1199(4) -0.1456(2) -0.15957(18) 0.0251(7) Uani 1 1 d . . .
H10N H -0.0782 -0.1988 -0.1702 0.038 Uiso 1 1 d R . .
H10M H -0.2145 -0.1341 -0.1624 0.038 Uiso 1 1 d R . .
C1 C -0.0707(4) 0.2815(3) -0.0357(2) 0.0256(8) Uani 1 1 d . . .
H1A H -0.1386 0.3288 -0.0554 0.038 Uiso 1 1 calc R . .
H1B H -0.0550 0.2824 0.0194 0.038 Uiso 1 1 calc R . .
H1C H -0.1158 0.2260 -0.0539 0.038 Uiso 1 1 calc R . .
C2 C 0.0527(5) 0.2855(3) -0.1456(2) 0.0267(8) Uani 1 1 d . . .
H2A H -0.0210 0.3291 -0.1675 0.040 Uiso 1 1 calc R . .
H2B H 0.0143 0.2276 -0.1608 0.040 Uiso 1 1 calc R . .
H2C H 0.1487 0.2951 -0.1635 0.040 Uiso 1 1 calc R . .
C3 C 0.1359(4) 0.3807(2) -0.0383(2) 0.0246(8) Uani 1 1 d . . .
H3A H 0.1085 0.3961 0.0109 0.030 Uiso 1 1 calc R . .
H3B H 0.0912 0.4242 -0.0758 0.030 Uiso 1 1 calc R . .
C4 C 0.3047(4) 0.3791(2) -0.0329(2) 0.0280(9) Uani 1 1 d . . .
H4A H 0.3478 0.4351 -0.0129 0.034 Uiso 1 1 calc R . .
H4B H 0.3313 0.3706 -0.0835 0.034 Uiso 1 1 calc R . .
C5 C 0.3694(4) 0.3309(3) 0.0982(2) 0.0249(8) Uani 1 1 d . . .
H5A H 0.4094 0.2827 0.1309 0.037 Uiso 1 1 calc R . .
H5B H 0.2656 0.3436 0.1053 0.037 Uiso 1 1 calc R . .
H5C H 0.4327 0.3822 0.1109 0.037 Uiso 1 1 calc R . .
C6 C 0.5299(4) 0.2908(2) 0.0081(2) 0.0251(8) Uani 1 1 d . . .
H6A H 0.5870 0.3451 0.0152 0.038 Uiso 1 1 calc R . .
H6B H 0.5313 0.2686 -0.0427 0.038 Uiso 1 1 calc R . .
H6C H 0.5763 0.2482 0.0452 0.038 Uiso 1 1 calc R . .
C7 C 0.4644(4) 0.0671(2) 0.0680(2) 0.0199(8) Uani 1 1 d . . .
C8 C 0.5171(4) -0.0640(2) 0.1236(2) 0.0186(7) Uani 1 1 d . . .
C9 C 0.0267(4) 0.0475(2) -0.0792(2) 0.0186(7) Uani 1 1 d . . .
C10 C -0.0176(4) -0.0872(2) -0.1313(2) 0.0194(7) Uani 1 1 d . . .
C11 C -0.1945(4) 0.0615(2) -0.3101(2) 0.0249(8) Uani 1 1 d . . .
C12 C -0.6019(4) -0.0811(3) -0.3019(2) 0.0279(9) Uani 1 1 d . . .

loop_
_atom_site_aniso_label
_atom_site_aniso_U_11
_atom_site_aniso_U_22
_atom_site_aniso_U_33
_atom_site_aniso_U_23
_atom_site_aniso_U_13
_atom_site_aniso_U_12
Pt1 0.01732(8) 0.01572(8) 0.01767(8) 0.00002(6) 0.00092(5) 0.00037(6)
S1 0.0208(4) 0.0212(4) 0.0243(5) 0.0012(4) 0.0042(4) -0.0023(4)
S2 0.0206(4) 0.0210(5) 0.0239(5) -0.0028(4) 0.0005(4) 0.0025(4)
F1 0.0322(12) 0.0190(11) 0.0378(14) 0.0021(10) 0.0058(10) -0.0050(10)
F2 0.0274(12) 0.0421(14) 0.0376(15) 0.0053(11) -0.0096(10) 0.0005(11)
F3 0.0329(13) 0.0335(14) 0.0517(16) -0.0101(12) 0.0218(11) -0.0017(11)
F4 0.0553(16) 0.0318(14) 0.0485(17) -0.0149(12) 0.0217(13) -0.0199(12)
F5 0.0407(15) 0.0308(14) 0.070(2) 0.0096(13) 0.0174(13) 0.0173(12)
F6 0.0753(19) 0.0279(13) 0.0326(15) 0.0026(11) 0.0181(13) 0.0030(13)
O1 0.0260(14) 0.0381(16) 0.0253(15) -0.0023(12) -0.0013(11) -0.0028(12)
O2 0.0306(15) 0.0377(16) 0.0264(15) -0.0023(12) 0.0102(12) -0.0017(13)
O3 0.0366(17) 0.0211(14) 0.051(2) 0.0066(13) 0.0092(14) -0.0043(12)
O4 0.0219(14) 0.0422(18) 0.049(2) -0.0049(15) 0.0029(13) 0.0072(13)
O5 0.0393(16) 0.0270(15) 0.0243(15) -0.0017(11) 0.0050(12) 0.0052(12)
O6 0.0352(16) 0.0216(14) 0.0288(16) -0.0037(11) -0.0029(12) -0.0021(12)
N1 0.0221(16) 0.0179(15) 0.0190(16) -0.0014(12) 0.0037(12) -0.0012(13)
N2 0.0178(15) 0.0188(16) 0.0211(16) -0.0014(12) 0.0019(12) -0.0020(12)
N3 0.0192(15) 0.0186(16) 0.0258(17) 0.0004(13) 0.0042(13) -0.0006(13)
N4 0.0196(15) 0.0176(15) 0.0220(17) 0.0013(12) 0.0031(12) 0.0033(13)
N5 0.0185(15) 0.0192(16) 0.0338(19) 0.0047(13) 0.0028(13) 0.0035(13)
N6 0.0175(15) 0.0203(16) 0.0285(17) 0.0029(13) 0.0036(12) 0.0023(13)
N7 0.0209(15) 0.0208(16) 0.0237(17) -0.0013(13) 0.0028(12) 0.0011(14)
N8 0.0185(15) 0.0178(15) 0.0262(17) -0.0008(13) 0.0031(12) 0.0004(13)
N9 0.0213(16) 0.0203(16) 0.0361(19) -0.0045(14) 0.0050(14) -0.0009(14)
N10 0.0220(16) 0.0211(16) 0.0320(19) -0.0008(13) 0.0043(14) 0.0010(13)
C1 0.0192(18) 0.030(2) 0.028(2) 0.0002(16) 0.0034(15) 0.0034(16)
C2 0.029(2) 0.029(2) 0.021(2) 0.0025(16) 0.0001(16) 0.0044(17)
C3 0.030(2) 0.0203(19) 0.023(2) 0.0002(15) 0.0026(16) 0.0020(16)
C4 0.037(2) 0.0166(19) 0.028(2) 0.0047(15) -0.0033(17) -0.0041(17)
C5 0.029(2) 0.0242(19) 0.021(2) -0.0052(16) 0.0020(15) -0.0024(17)
C6 0.0197(19) 0.024(2) 0.031(2) -0.0033(16) 0.0029(16) -0.0017(16)
C7 0.0194(18) 0.0181(18) 0.024(2) -0.0038(15) 0.0081(15) -0.0043(16)
C8 0.0212(18) 0.0154(17) 0.0197(19) -0.0007(14) 0.0049(14) 0.0032(14)
C9 0.0182(17) 0.0186(18) 0.0196(19) 0.0027(14) 0.0053(14) 0.0020(15)
C10 0.0203(18) 0.0195(18) 0.0184(19) 0.0031(14) 0.0038(14) -0.0010(15)
C11 0.028(2) 0.0200(19) 0.026(2) -0.0014(15) 0.0033(16) 0.0005(16)
C12 0.030(2) 0.024(2) 0.031(2) -0.0046(16) 0.0099(17) -0.0012(17)

loop_
_atom_type_symbol
_atom_type_description
_atom_type_scat_dispersion_real
_atom_type_scat_dispersion_imag
_atom_type_scat_source
C C 0.0033 0.0016 'International Tables Vol C Tables 4.2.6.8 and 6.1.1.4'
H H 0.0000 0.0000 'International Tables Vol C Tables 4.2.6.8 and 6.1.1.4'
N N 0.0061 0.0033 'International Tables Vol C Tables 4.2.6.8 and 6.1.1.4'
O O 0.0106 0.0060 'International Tables Vol C Tables 4.2.6.8 and 6.1.1.4'
F F 0.0171 0.0103 'International Tables Vol C Tables 4.2.6.8 and 6.1.1.4'
S S 0.1246 0.1234 'International Tables Vol C Tables 4.2.6.8 and 6.1.1.4'
Pt Pt -1.7033 8.3905 'International Tables Vol C Tables 4.2.6.8 and 6.1.1.4'

loop_
_geom_angle_atom_site_label_1
_geom_angle_atom_site_label_2
_geom_angle_atom_site_label_3
_geom_angle
_geom_angle_site_symmetry_1
_geom_angle_site_symmetry_3
_geom_angle_publ_flag
N3 Pt1 N7 89.83(12) . . yes
N3 Pt1 N2 92.52(12) . . ?
N7 Pt1 N2 175.89(12) . . ?
N3 Pt1 N1 177.13(12) . . ?
N7 Pt1 N1 91.97(12) . . ?
N2 Pt1 N1 85.82(12) . . yes
O2 S1 O3 114.40(18) . . ?
O2 S1 O1 116.05(17) . . ?
O3 S1 O1 114.64(18) . . ?
O2 S1 C11 102.75(17) . . ?
O3 S1 C11 103.53(17) . . ?
O1 S1 C11 102.98(17) . . ?
O5 S2 O6 115.59(18) . . ?
O5 S2 O4 115.27(18) . . ?
O6 S2 O4 113.32(18) . . ?
O5 S2 C12 103.28(17) . . ?
O6 S2 C12 102.78(17) . . ?
O4 S2 C12 104.43(18) . . ?
C1 N1 C3 107.7(3) . . ?
C1 N1 C2 108.7(3) . . ?
C3 N1 C2 109.6(3) . . ?
C1 N1 Pt1 111.4(2) . . ?
C3 N1 Pt1 108.2(2) . . ?
C2 N1 Pt1 111.1(2) . . ?
C5 N2 C6 108.5(3) . . ?
C5 N2 C4 110.1(3) . . ?
C6 N2 C4 109.3(3) . . ?
C5 N2 Pt1 111.3(2) . . ?
C6 N2 Pt1 112.7(2) . . ?
C4 N2 Pt1 104.9(2) . . ?
C7 N3 Pt1 175.8(3) . . ?
C7 N4 C8 117.5(3) . . yes
C8 N5 H5N 125.0 . . ?
C8 N5 H5M 110.2 . . ?
H5N N5 H5M 120.0 . . ?
C8 N6 H6N 122.4 . . ?
C8 N6 H6M 117.0 . . ?
H6N N6 H6M 120.0 . . ?
C9 N7 Pt1 172.9(3) . . ?
C9 N8 C10 120.3(3) . . yes
C10 N9 H9N 117.5 . . ?
C10 N9 H9M 120.7 . . ?
H9N N9 H9M 118.3 . . ?
C10 N10 H10N 113.7 . . ?
C10 N10 H10M 119.7 . . ?
H10N N10 H10M 126.4 . . ?
N1 C1 H1A 109.5 . . ?
N1 C1 H1B 109.5 . . ?
H1A C1 H1B 109.5 . . ?
N1 C1 H1C 109.5 . . ?
H1A C1 H1C 109.5 . . ?
H1B C1 H1C 109.5 . . ?
N1 C2 H2A 109.5 . . ?
N1 C2 H2B 109.5 . . ?
H2A C2 H2B 109.5 . . ?
N1 C2 H2C 109.5 . . ?
H2A C2 H2C 109.5 . . ?
H2B C2 H2C 109.5 . . ?
N1 C3 C4 107.8(3) . . ?
N1 C3 H3A 110.1 . . ?
C4 C3 H3A 110.1 . . ?
N1 C3 H3B 110.1 . . ?
C4 C3 H3B 110.1 . . ?
H3A C3 H3B 108.5 . . ?
C3 C4 N2 109.7(3) . . ?
C3 C4 H4A 109.7 . . ?
N2 C4 H4A 109.7 . . ?
C3 C4 H4B 109.7 . . ?
N2 C4 H4B 109.7 . . ?
H4A C4 H4B 108.2 . . ?
N2 C5 H5A 109.5 . . ?
N2 C5 H5B 109.5 . . ?
H5A C5 H5B 109.5 . . ?
N2 C5 H5C 109.5 . . ?
H5A C5 H5C 109.5 . . ?
H5B C5 H5C 109.5 . . ?
N2 C6 H6A 109.5 . . ?
N2 C6 H6B 109.5 . . ?
H6A C6 H6B 109.5 . . ?
N2 C6 H6C 109.5 . . ?
H6A C6 H6C 109.5 . . ?
H6B C6 H6C 109.5 . . ?
N3 C7 N4 174.8(4) . . ?
N6 C8 N5 119.5(3) . . ?
N6 C8 N4 117.1(3) . . ?
N5 C8 N4 123.4(3) . . ?
N7 C9 N8 172.0(4) . . ?
N10 C10 N9 118.5(3) . . ?
N10 C10 N8 117.5(3) . . ?
N9 C10 N8 124.0(3) . . ?
F3 C11 F1 108.5(3) . . ?
F3 C11 F2 107.7(3) . . ?
F1 C11 F2 106.4(3) . . ?
F3 C11 S1 112.0(3) . . ?
F1 C11 S1 111.1(3) . . ?
F2 C11 S1 110.8(3) . . ?
F5 C12 F4 108.3(3) . . ?
F5 C12 F6 108.4(3) . . ?
F4 C12 F6 106.3(3) . . ?
F5 C12 S2 111.4(3) . . ?
F4 C12 S2 110.9(3) . . ?
F6 C12 S2 111.3(3) . . ?

loop_
_geom_bond_atom_site_label_1
_geom_bond_atom_site_label_2
_geom_bond_distance
_geom_bond_site_symmetry_2
_geom_bond_publ_flag
Pt1 N3 1.990(3) . yes
Pt1 N7 1.993(3) . yes
Pt1 N2 2.042(3) . yes
Pt1 N1 2.043(3) . yes
S1 O2 1.438(3) . ?
S1 O3 1.443(3) . ?
S1 O1 1.444(3) . ?
S1 C11 1.818(4) . ?
S2 O5 1.429(3) . ?
S2 O6 1.444(3) . ?
S2 O4 1.447(3) . ?
S2 C12 1.826(4) . ?
F1 C11 1.329(4) . ?
F2 C11 1.343(4) . ?
F3 C11 1.324(4) . ?
F4 C12 1.336(5) . ?
F5 C12 1.303(5) . ?
F6 C12 1.344(5) . ?
N1 C1 1.490(5) . ?
N1 C3 1.495(5) . ?
N1 C2 1.499(5) . ?
N2 C5 1.492(5) . ?
N2 C6 1.496(5) . ?
N2 C4 1.503(5) . ?
N3 C7 1.157(5) . yes
N4 C7 1.306(5) . yes
N4 C8 1.353(4) . yes
N5 C8 1.336(5) . yes
N5 H5N 0.8789 . ?
N5 H5M 0.8752 . ?
N6 C8 1.323(5) . yes
N6 H6N 0.9704 . ?
N6 H6M 0.9245 . ?
N7 C9 1.152(5) . yes
N8 C9 1.299(5) . yes
N8 C10 1.341(5) . yes
N9 C10 1.331(5) . yes
N9 H9N 0.9030 . ?
N9 H9M 0.9228 . ?
N10 C10 1.325(5) . yes
N10 H10N 0.9363 . ?
N10 H10M 0.8592 . ?
C1 H1A 0.9800 . ?
C1 H1B 0.9800 . ?
C1 H1C 0.9800 . ?
C2 H2A 0.9800 . ?
C2 H2B 0.9800 . ?
C2 H2C 0.9800 . ?
C3 C4 1.500(5) . ?
C3 H3A 0.9900 . ?
C3 H3B 0.9900 . ?
C4 H4A 0.9900 . ?
C4 H4B 0.9900 . ?
C5 H5A 0.9800 . ?
C5 H5B 0.9800 . ?
C5 H5C 0.9800 . ?
C6 H6A 0.9800 . ?
C6 H6B 0.9800 . ?
C6 H6C 0.9800 . ?

loop_
_geom_hbond_atom_site_label_D
_geom_hbond_atom_site_label_H
_geom_hbond_atom_site_label_A
_geom_hbond_distance_DH
_geom_hbond_distance_HA
_geom_hbond_distance_DA
_geom_hbond_angle_DHA
_geom_hbond_site_symmetry_A
_geom_hbond_publ_flag
N5 H5N N8 0.88 2.29 3.132(4) 160.0 3 yes
N5 H5M O6 0.88 2.03 2.900(4) 177.0 4_656 yes
N6 H6N O4 0.97 2.10 3.058(4) 167.0 4_656 yes
N6 H6M O1 0.92 2.06 2.913(4) 152.2 3_655 yes
N9 H9N N4 0.90 2.25 3.070(4) 151.0 3_655 yes
N9 H9M O5 0.92 2.38 3.083(4) 132.6 1_655 yes
N9 H9M O3 0.92 2.46 3.157(4) 132.0 2_544 yes
N10 H10N O3 0.94 1.92 2.834(4) 166.4 2_544 yes
N10 H10M O4 0.86 2.61 3.121(4) 119.5 . yes
